data_4303869
loop_
_publ_author_name
'Yanfeng Bi'
'Xiu-Teng Wang'
'Wuping Liao'
'Xinwu Wang'
'Ruiping Deng'
'Hongjie Zhang'
'Song Gao'

_publ_contact_author 'Prof Dr Wuping Liao'
_publ_contact_author_address
;     State Key Lab of Rare Earth Resource Utilization
      Changchun Institute of Applied Chemistry
      CAS, Changchun 130022
      P.R. China
;
_publ_contact_author_email wpliao@ciac.jl.cn
_publ_section_title
;
Thiacalix[4]arene-Supported Planar Ln4 (Ln = TbIII, DyIII) Clusters: Toward
Luminescent and Magnetic Bifunctional Materials
;
_journal_name_full 'Inorganic Chemistry'
_journal_page_first 11743
_journal_page_last 11747
_journal_paper_doi 10.1021/ic9017807
_journal_volume 48
_journal_year 2009
_chemical_formula_moiety '[Tb4(OH)(C40H44O4S4)2Cl3(CH3OH)2(H2O)3] (CH3OH)9'
_chemical_formula_sum 'C91 H139 Cl3 O23 S8 Tb4'
_chemical_formula_weight 2599.53
_chemical_name_common '[Tb4(OH)(C40H44O4S4)2Cl3(CH3OH)2(H2O)3] (CH3OH)9'
_chemical_name_systematic
; 
 ? 
;
_space_group_IT_number 2
_symmetry_cell_setting triclinic
_symmetry_space_group_name_Hall '-P 1'
_symmetry_space_group_name_H-M 'P -1'
_atom_sites_solution_hydrogens geom
_atom_sites_solution_primary direct
_atom_sites_solution_secondary difmap
_audit_creation_method SHELXL-97
_cell_angle_alpha 70.6520(10)
_cell_angle_beta 72.5140(10)
_cell_angle_gamma 81.7520(10)
_cell_formula_units_Z 1
_cell_length_a 12.3042(5)
_cell_length_b 15.4867(6)
_cell_length_c 15.6801(7)
_cell_measurement_reflns_used 9928
_cell_measurement_temperature 187(2)
_cell_measurement_theta_max 26.1169
_cell_measurement_theta_min 2.2810
_cell_volume 2685.65(19)
_computing_cell_refinement 'Bruker SAINT'
_computing_data_collection 'Bruker APEX2'
_computing_data_reduction 'Bruker SAINT'
_computing_molecular_graphics 'Bruker SHELXTL'
_computing_publication_material 'Bruker SHELXTL'
_computing_structure_refinement 'SHELXL-97 (Sheldrick, 2008)'
_computing_structure_solution 'SHELXS-97 (Sheldrick, 2008)'
_diffrn_ambient_temperature 187(2)
_diffrn_measured_fraction_theta_full 0.992
_diffrn_measured_fraction_theta_max 0.992
_diffrn_measurement_device_type 'Bruker APEX-II CCD'
_diffrn_measurement_method '\f and \w scans'
_diffrn_radiation_monochromator graphite
_diffrn_radiation_source 'fine-focus sealed tube'
_diffrn_radiation_type MoK\a
_diffrn_radiation_wavelength 0.71073
_diffrn_reflns_av_R_equivalents 0.0194
_diffrn_reflns_av_sigmaI/netI 0.0382
_diffrn_reflns_limit_h_max 14
_diffrn_reflns_limit_h_min -14
_diffrn_reflns_limit_k_max 16
_diffrn_reflns_limit_k_min -18
_diffrn_reflns_limit_l_max 18
_diffrn_reflns_limit_l_min -18
_diffrn_reflns_number 14364
_diffrn_reflns_theta_full 25.00
_diffrn_reflns_theta_max 25.00
_diffrn_reflns_theta_min 1.93
_exptl_absorpt_coefficient_mu 2.896
_exptl_absorpt_correction_T_max 0.7046
_exptl_absorpt_correction_T_min 0.6706
_exptl_absorpt_correction_type empirical
_exptl_absorpt_process_details ' SADABS, Sheldrick, 1996'
_exptl_crystal_colour colorless
_exptl_crystal_density_diffrn 1.607
_exptl_crystal_density_method 'not measured'
_exptl_crystal_description prism
_exptl_crystal_F_000 1308
_exptl_crystal_size_max 0.15
_exptl_crystal_size_mid 0.13
_exptl_crystal_size_min 0.13
_refine_diff_density_max 1.302
_refine_diff_density_min -1.002
_refine_diff_density_rms 0.129
_refine_ls_extinction_method none
_refine_ls_goodness_of_fit_ref 1.052
_refine_ls_hydrogen_treatment constr
_refine_ls_matrix_type full
_refine_ls_number_parameters 538
_refine_ls_number_reflns 9390
_refine_ls_number_restraints 0
_refine_ls_restrained_S_all 1.052
_refine_ls_R_factor_all 0.0453
_refine_ls_R_factor_gt 0.0350
_refine_ls_shift/su_max 0.001
_refine_ls_shift/su_mean 0.000
_refine_ls_structure_factor_coef Fsqd
_refine_ls_weighting_details 'calc w=1/[\s^2^(Fo^2^)+(0.0500P)^2^+6.2555P] where P=(Fo^2^+2Fc^2^)/3'
_refine_ls_weighting_scheme calc
_refine_ls_wR_factor_gt 0.0918
_refine_ls_wR_factor_ref 0.0966
_reflns_number_gt 7831
_reflns_number_total 9390
_reflns_threshold_expression >2sigma(I)
_cod_data_source_file ic9017807_si_002_3.cif
_cod_data_source_block Compound_3
_cod_depositor_comments
;
The following automatic conversions were performed:
'_symmetry_cell_setting' value 'Triclinic' changed to 'triclinic'
according to '/home/saulius/struct/CIF-dictionaries/cif_core.dic'
dictionary named 'cif_core.dic' version 2.4.1 from 2010-06-29.

Automatic conversion script
Id: cif_fix_enum 1527 2010-12-29 10:47:43Z saulius 
;
_cod_database_code 4303869

loop_
_symmetry_equiv_pos_as_xyz
'x, y, z'
'-x, -y, -z'

loop_
_atom_site_label
_atom_site_type_symbol
_atom_site_fract_x
_atom_site_fract_y
_atom_site_fract_z
_atom_site_U_iso_or_equiv
_atom_site_adp_type
_atom_site_occupancy
_atom_site_symmetry_multiplicity
_atom_site_calc_flag
_atom_site_refinement_flags
_atom_site_disorder_assembly
_atom_site_disorder_group
Tb1 Tb 0.82201(2) 0.484426(16) 0.459196(16) 0.01876(8) Uani 1 1 d . . .
Tb2 Tb 1.10153(2) 0.378951(16) 0.423318(16) 0.01881(8) Uani 1 1 d . . .
Cl1 Cl 1.03585(13) 0.27487(10) 0.33327(10) 0.0323(3) Uani 1 1 d . . .
Cl2 Cl 0.6031(2) 0.54908(16) 0.47479(18) 0.0487(6) Uani 0.50 1 d P . .
O8 O 0.6031(2) 0.54908(16) 0.47479(18) 0.0487(6) Uani 0.50 1 d P . .
S1 S 0.66046(11) 0.34981(9) 0.59486(9) 0.0213(3) Uani 1 1 d . . .
S2 S 1.09362(11) 0.18814(9) 0.54193(9) 0.0228(3) Uani 1 1 d . . .
S3 S 1.20868(11) 0.39764(9) 0.72248(9) 0.0233(3) Uani 1 1 d . . .
S4 S 0.77562(11) 0.55920(9) 0.77553(9) 0.0223(3) Uani 1 1 d . . .
O1 O 0.9160(3) 0.3427(2) 0.5188(2) 0.0204(8) Uani 1 1 d . . .
O2 O 1.1526(3) 0.3610(2) 0.5626(2) 0.0210(8) Uani 1 1 d . . .
O3 O 1.0102(3) 0.5137(2) 0.6641(2) 0.0204(8) Uani 1 1 d . . .
O4 O 0.7802(3) 0.4987(2) 0.6109(2) 0.0224(8) Uani 1 1 d . . .
O5 O 1.0000 0.5000 0.5000 0.0246(11) Uani 1 2 d S . .
O6 O 1.2913(3) 0.3020(3) 0.3952(3) 0.0300(9) Uani 1 1 d . . .
O7 O 0.7921(3) 0.3838(3) 0.3773(3) 0.0311(9) Uani 1 1 d . . .
C1 C 0.8741(5) 0.2629(3) 0.5738(4) 0.0224(11) Uani 1 1 d . . .
C2 C 0.7559(4) 0.2527(3) 0.6181(3) 0.0207(11) Uani 1 1 d . . .
C3 C 0.7139(5) 0.1695(4) 0.6778(4) 0.0239(11) Uani 1 1 d . . .
H3A H 0.6339 0.1656 0.7050 0.029 Uiso 1 1 calc R . .
C4 C 0.7838(5) 0.0914(4) 0.6997(4) 0.0257(12) Uani 1 1 d . . .
C5 C 0.8991(5) 0.0995(4) 0.6560(4) 0.0249(12) Uani 1 1 d . . .
H5A H 0.9493 0.0470 0.6676 0.030 Uiso 1 1 calc R . .
C6 C 0.9436(4) 0.1828(3) 0.5954(3) 0.0197(11) Uani 1 1 d . . .
C7 C 1.1633(4) 0.2859(3) 0.6323(3) 0.0204(11) Uani 1 1 d . . .
C8 C 1.1432(4) 0.1984(3) 0.6338(4) 0.0224(11) Uani 1 1 d . . .
C9 C 1.1600(5) 0.1201(4) 0.7055(4) 0.0281(12) Uani 1 1 d . . .
H9A H 1.1483 0.0620 0.7024 0.034 Uiso 1 1 calc R . .
C10 C 1.1929(5) 0.1238(4) 0.7805(4) 0.0325(14) Uani 1 1 d . A .
C11 C 1.2098(5) 0.2099(4) 0.7816(4) 0.0312(13) Uani 1 1 d . . .
H11A H 1.2327 0.2148 0.8324 0.037 Uiso 1 1 calc R . .
C12 C 1.1944(4) 0.2895(3) 0.7110(4) 0.0230(11) Uani 1 1 d . . .
C13 C 0.9900(4) 0.4740(3) 0.7564(3) 0.0207(11) Uani 1 1 d . . .
C14 C 1.0725(5) 0.4149(3) 0.7966(4) 0.0222(11) Uani 1 1 d . . .
C15 C 1.0480(5) 0.3711(4) 0.8928(4) 0.0285(13) Uani 1 1 d . . .
H15A H 1.1056 0.3319 0.9173 0.034 Uiso 1 1 calc R . .
C16 C 0.9440(5) 0.3820(4) 0.9543(4) 0.0254(12) Uani 1 1 d . . .
C17 C 0.8643(5) 0.4423(4) 0.9155(4) 0.0263(12) Uani 1 1 d . . .
H17A H 0.7929 0.4539 0.9559 0.032 Uiso 1 1 calc R . .
C18 C 0.8848(4) 0.4864(3) 0.8196(4) 0.0215(11) Uani 1 1 d . . .
C19 C 0.7055(4) 0.4561(3) 0.6897(4) 0.0206(11) Uani 1 1 d . . .
C20 C 0.6894(4) 0.4769(3) 0.7740(4) 0.0213(11) Uani 1 1 d . . .
C21 C 0.6083(4) 0.4346(4) 0.8548(4) 0.0250(12) Uani 1 1 d . . .
H21A H 0.5983 0.4519 0.9096 0.030 Uiso 1 1 calc R . .
C22 C 0.5409(5) 0.3678(4) 0.8593(4) 0.0267(12) Uani 1 1 d . . .
C23 C 0.5585(5) 0.3457(4) 0.7775(4) 0.0253(12) Uani 1 1 d . . .
H23A H 0.5140 0.3002 0.7779 0.030 Uiso 1 1 calc R . .
C24 C 0.6382(4) 0.3872(4) 0.6951(4) 0.0231(11) Uani 1 1 d . . .
C25 C 0.7312(5) 0.0011(4) 0.7673(4) 0.0364(15) Uani 1 1 d . . .
C26 C 1.2107(7) 0.0367(4) 0.8593(5) 0.053(2) Uani 1 1 d . . .
C27 C 0.9146(5) 0.3337(4) 1.0608(4) 0.0329(14) Uani 1 1 d . . .
C28 C 0.4482(6) 0.3249(4) 0.9511(4) 0.0392(15) Uani 1 1 d . . .
C29 C 0.6587(8) -0.0317(5) 0.7204(6) 0.072(3) Uani 1 1 d . . .
H29A H 0.7077 -0.0434 0.6628 0.108 Uiso 1 1 calc R . .
H29B H 0.5996 0.0157 0.7048 0.108 Uiso 1 1 calc R . .
H29C H 0.6226 -0.0882 0.7636 0.108 Uiso 1 1 calc R . .
C30 C 0.6518(7) 0.0169(5) 0.8570(5) 0.058(2) Uani 1 1 d . . .
H30A H 0.6961 0.0357 0.8898 0.086 Uiso 1 1 calc R . .
H30B H 0.6147 -0.0400 0.8978 0.086 Uiso 1 1 calc R . .
H30C H 0.5937 0.0650 0.8412 0.086 Uiso 1 1 calc R . .
C31 C 0.8217(7) -0.0721(5) 0.7946(7) 0.088(4) Uani 1 1 d . . .
H31A H 0.8668 -0.0501 0.8244 0.132 Uiso 1 1 calc R . .
H31B H 0.8718 -0.0854 0.7382 0.132 Uiso 1 1 calc R . .
H31C H 0.7848 -0.1280 0.8386 0.132 Uiso 1 1 calc R . .
C32 C 1.1550(14) -0.0399(11) 0.8687(12) 0.067(2) Uani 0.599(9) 1 d P A 1
H32A H 1.1844 -0.0578 0.8113 0.100 Uiso 0.599(9) 1 calc PR A 1
H32B H 1.0729 -0.0248 0.8793 0.100 Uiso 0.599(9) 1 calc PR A 1
H32C H 1.1687 -0.0907 0.9222 0.100 Uiso 0.599(9) 1 calc PR A 1
C33 C 1.1489(14) 0.0610(9) 0.9593(10) 0.067(2) Uani 0.599(9) 1 d P A 1
H33A H 1.0839 0.1047 0.9516 0.100 Uiso 0.599(9) 1 calc PR A 1
H33B H 1.2042 0.0881 0.9756 0.100 Uiso 0.599(9) 1 calc PR A 1
H33C H 1.1222 0.0047 1.0096 0.100 Uiso 0.599(9) 1 calc PR A 1
C34 C 1.3316(12) 0.0258(9) 0.8604(10) 0.067(2) Uani 0.599(9) 1 d P A 1
H34A H 1.3788 0.0100 0.8046 0.100 Uiso 0.599(9) 1 calc PR A 1
H34B H 1.3404 -0.0231 0.9169 0.100 Uiso 0.599(9) 1 calc PR A 1
H34C H 1.3557 0.0834 0.8605 0.100 Uiso 0.599(9) 1 calc PR A 1
C32' C 1.104(2) -0.0245(17) 0.8857(18) 0.067(2) Uani 0.401(9) 1 d P A 2
H32D H 1.1112 -0.0513 0.8356 0.100 Uiso 0.401(9) 1 calc PR A 2
H32E H 1.0331 0.0141 0.8930 0.100 Uiso 0.401(9) 1 calc PR A 2
H32F H 1.1014 -0.0736 0.9448 0.100 Uiso 0.401(9) 1 calc PR A 2
C33' C 1.228(2) 0.0482(14) 0.9360(15) 0.067(2) Uani 0.401(9) 1 d P A 2
H33D H 1.3098 0.0395 0.9321 0.100 Uiso 0.401(9) 1 calc PR A 2
H33E H 1.1860 0.0033 0.9926 0.100 Uiso 0.401(9) 1 calc PR A 2
H33F H 1.2015 0.1102 0.9386 0.100 Uiso 0.401(9) 1 calc PR A 2
C34' C 1.3090(19) -0.0270(13) 0.8097(14) 0.067(2) Uani 0.401(9) 1 d P A 2
H34D H 1.3042 -0.0171 0.7459 0.100 Uiso 0.401(9) 1 calc PR A 2
H34E H 1.2977 -0.0916 0.8462 0.100 Uiso 0.401(9) 1 calc PR A 2
H34F H 1.3842 -0.0106 0.8071 0.100 Uiso 0.401(9) 1 calc PR A 2
C35 C 1.0040(7) 0.2600(5) 1.0880(5) 0.059(2) Uani 1 1 d . . .
H35A H 0.9821 0.2311 1.1562 0.088 Uiso 1 1 calc R . .
H35B H 1.0779 0.2874 1.0687 0.088 Uiso 1 1 calc R . .
H35C H 1.0097 0.2136 1.0566 0.088 Uiso 1 1 calc R . .
C36 C 0.9032(7) 0.4039(5) 1.1120(4) 0.0493(18) Uani 1 1 d . . .
H36A H 0.8853 0.3729 1.1798 0.074 Uiso 1 1 calc R . .
H36B H 0.8418 0.4494 1.0979 0.074 Uiso 1 1 calc R . .
H36C H 0.9751 0.4346 1.0914 0.074 Uiso 1 1 calc R . .
C37 C 0.7993(7) 0.2885(5) 1.0929(5) 0.057(2) Uani 1 1 d . . .
H37A H 0.7808 0.2573 1.1607 0.086 Uiso 1 1 calc R . .
H37B H 0.8044 0.2439 1.0597 0.086 Uiso 1 1 calc R . .
H37C H 0.7394 0.3357 1.0789 0.086 Uiso 1 1 calc R . .
C38 C 0.3908(8) 0.2500(6) 0.9429(5) 0.070(3) Uani 1 1 d . . .
H38A H 0.3337 0.2240 1.0022 0.106 Uiso 1 1 calc R . .
H38B H 0.4479 0.2019 0.9290 0.106 Uiso 1 1 calc R . .
H38C H 0.3534 0.2750 0.8921 0.106 Uiso 1 1 calc R . .
C39 C 0.4985(9) 0.2910(9) 1.0319(6) 0.124(5) Uani 1 1 d . . .
H39A H 0.4394 0.2636 1.0892 0.185 Uiso 1 1 calc R . .
H39B H 0.5295 0.3423 1.0391 0.185 Uiso 1 1 calc R . .
H39C H 0.5598 0.2448 1.0207 0.185 Uiso 1 1 calc R . .
C40 C 0.3547(8) 0.3977(6) 0.9684(7) 0.090(3) Uani 1 1 d . . .
H40A H 0.2958 0.3712 1.0263 0.135 Uiso 1 1 calc R . .
H40B H 0.3206 0.4201 0.9155 0.135 Uiso 1 1 calc R . .
H40C H 0.3873 0.4488 0.9745 0.135 Uiso 1 1 calc R . .
C41 C 1.3318(6) 0.2333(5) 0.3487(5) 0.0473(17) Uani 1 1 d . . .
H41A H 1.4117 0.2157 0.3483 0.071 Uiso 1 1 calc R . .
H41B H 1.3260 0.2578 0.2839 0.071 Uiso 1 1 calc R . .
H41C H 1.2856 0.1795 0.3820 0.071 Uiso 1 1 calc R . .
O9 O 1.4404(4) 0.2756(3) 0.4980(4) 0.0566(11) Uiso 1 1 d . . .
C42 C 1.4583(7) 0.1921(5) 0.5713(6) 0.0566(11) Uiso 1 1 d . . .
O10 O 0.6182(5) 0.3309(4) 0.3430(4) 0.0642(12) Uiso 1 1 d . . .
C43 C 0.5777(7) 0.4070(6) 0.2752(6) 0.0642(12) Uiso 1 1 d . . .
O11 O 0.8596(8) 0.2336(6) 0.8333(7) 0.124(3) Uiso 1 1 d . B 1
C44 C 0.764(3) 0.2073(19) 0.898(2) 0.124(3) Uiso 0.50 1 d P B 1
C44' C 0.906(2) 0.167(2) 0.874(2) 0.124(3) Uiso 0.50 1 d P C 2
O12 O 0.8833(8) 0.1103(6) 0.3572(7) 0.132(3) Uiso 1 1 d . . .
C45 C 0.8708(13) 0.0742(10) 0.4499(11) 0.132(3) Uiso 1 1 d . . .
O13 O 0.6738(12) 0.1571(10) 0.3367(10) 0.093(3) Uiso 0.50 1 d P . .
C46 C 0.6106(19) 0.0746(15) 0.3802(16) 0.093(3) Uiso 0.50 1 d P . .

loop_
_atom_site_aniso_label
_atom_site_aniso_U_11
_atom_site_aniso_U_22
_atom_site_aniso_U_33
_atom_site_aniso_U_23
_atom_site_aniso_U_13
_atom_site_aniso_U_12
Tb1 0.02180(15) 0.01615(14) 0.01617(13) -0.00111(10) -0.00536(10) -0.00297(10)
Tb2 0.02176(14) 0.01605(14) 0.01609(13) -0.00099(10) -0.00501(10) -0.00274(10)
Cl1 0.0385(8) 0.0291(7) 0.0314(7) -0.0090(6) -0.0116(6) -0.0037(6)
Cl2 0.0588(16) 0.0298(12) 0.0439(14) 0.0005(10) -0.0081(12) -0.0007(11)
O8 0.0588(16) 0.0298(12) 0.0439(14) 0.0005(10) -0.0081(12) -0.0007(11)
S1 0.0233(7) 0.0188(6) 0.0205(6) -0.0028(5) -0.0066(5) -0.0025(5)
S2 0.0230(7) 0.0201(6) 0.0237(7) -0.0049(5) -0.0060(5) -0.0016(5)
S3 0.0245(7) 0.0239(7) 0.0211(7) -0.0037(5) -0.0080(5) -0.0031(5)
S4 0.0255(7) 0.0208(7) 0.0194(6) -0.0041(5) -0.0062(5) -0.0025(5)
O1 0.0234(19) 0.0128(17) 0.0219(18) -0.0002(14) -0.0055(15) -0.0047(14)
O2 0.0231(19) 0.0152(18) 0.0219(19) -0.0008(14) -0.0065(15) -0.0028(14)
O3 0.0227(19) 0.0209(18) 0.0139(17) -0.0019(14) -0.0035(14) -0.0001(15)
O4 0.026(2) 0.0215(19) 0.0175(18) -0.0031(15) -0.0023(15) -0.0076(15)
O5 0.021(3) 0.028(3) 0.027(3) -0.010(2) -0.008(2) 0.000(2)
O6 0.026(2) 0.027(2) 0.035(2) -0.0094(17) -0.0051(17) 0.0015(17)
O7 0.032(2) 0.037(2) 0.026(2) -0.0077(17) -0.0103(17) -0.0038(18)
C1 0.034(3) 0.016(3) 0.019(3) -0.004(2) -0.011(2) -0.006(2)
C2 0.024(3) 0.019(3) 0.019(3) -0.005(2) -0.006(2) -0.001(2)
C3 0.023(3) 0.025(3) 0.020(3) -0.004(2) 0.000(2) -0.009(2)
C4 0.031(3) 0.019(3) 0.022(3) 0.002(2) -0.007(2) -0.006(2)
C5 0.030(3) 0.018(3) 0.024(3) -0.003(2) -0.008(2) -0.001(2)
C6 0.018(3) 0.019(3) 0.019(3) -0.003(2) -0.003(2) -0.004(2)
C7 0.019(3) 0.018(3) 0.021(3) -0.002(2) -0.006(2) 0.000(2)
C8 0.024(3) 0.020(3) 0.023(3) -0.004(2) -0.009(2) 0.000(2)
C9 0.027(3) 0.020(3) 0.035(3) -0.003(2) -0.010(3) -0.003(2)
C10 0.037(3) 0.024(3) 0.029(3) 0.007(2) -0.015(3) -0.001(3)
C11 0.037(3) 0.032(3) 0.024(3) 0.000(2) -0.017(3) 0.000(3)
C12 0.026(3) 0.018(3) 0.024(3) -0.003(2) -0.009(2) 0.000(2)
C13 0.028(3) 0.016(3) 0.018(3) -0.002(2) -0.006(2) -0.007(2)
C14 0.030(3) 0.016(3) 0.021(3) -0.005(2) -0.009(2) -0.001(2)
C15 0.036(3) 0.024(3) 0.028(3) -0.003(2) -0.017(3) -0.004(2)
C16 0.034(3) 0.023(3) 0.017(3) -0.002(2) -0.008(2) -0.003(2)
C17 0.030(3) 0.028(3) 0.020(3) -0.007(2) -0.001(2) -0.011(2)
C18 0.023(3) 0.020(3) 0.022(3) -0.004(2) -0.007(2) -0.005(2)
C19 0.016(3) 0.018(3) 0.022(3) 0.000(2) -0.005(2) 0.002(2)
C20 0.021(3) 0.019(3) 0.022(3) -0.001(2) -0.007(2) -0.003(2)
C21 0.023(3) 0.027(3) 0.022(3) -0.006(2) -0.004(2) -0.002(2)
C22 0.026(3) 0.026(3) 0.022(3) -0.002(2) -0.001(2) -0.008(2)
C23 0.023(3) 0.023(3) 0.025(3) -0.001(2) -0.004(2) -0.005(2)
C24 0.023(3) 0.022(3) 0.023(3) -0.004(2) -0.006(2) -0.003(2)
C25 0.034(3) 0.019(3) 0.041(4) 0.006(3) -0.002(3) -0.008(3)
C26 0.075(5) 0.028(4) 0.052(4) 0.016(3) -0.043(4) -0.005(3)
C27 0.045(4) 0.031(3) 0.017(3) 0.001(2) -0.007(3) -0.005(3)
C28 0.042(4) 0.044(4) 0.023(3) -0.005(3) 0.005(3) -0.022(3)
C29 0.094(7) 0.049(5) 0.070(6) -0.010(4) -0.009(5) -0.044(5)
C30 0.064(5) 0.042(4) 0.040(4) 0.014(3) 0.003(4) -0.019(4)
C31 0.057(5) 0.040(5) 0.098(7) 0.032(4) 0.015(5) 0.009(4)
C32 0.083(6) 0.042(4) 0.055(4) 0.023(3) -0.032(5) -0.002(4)
C33 0.083(6) 0.042(4) 0.055(4) 0.023(3) -0.032(5) -0.002(4)
C34 0.083(6) 0.042(4) 0.055(4) 0.023(3) -0.032(5) -0.002(4)
C32' 0.083(6) 0.042(4) 0.055(4) 0.023(3) -0.032(5) -0.002(4)
C33' 0.083(6) 0.042(4) 0.055(4) 0.023(3) -0.032(5) -0.002(4)
C34' 0.083(6) 0.042(4) 0.055(4) 0.023(3) -0.032(5) -0.002(4)
C35 0.070(5) 0.057(5) 0.022(3) 0.010(3) -0.004(3) 0.012(4)
C36 0.075(5) 0.050(4) 0.024(3) -0.009(3) -0.018(3) -0.002(4)
C37 0.070(5) 0.060(5) 0.029(4) 0.010(3) -0.008(4) -0.029(4)
C38 0.084(6) 0.071(6) 0.044(4) -0.013(4) 0.020(4) -0.054(5)
C39 0.090(7) 0.212(13) 0.036(5) 0.044(6) -0.022(5) -0.088(8)
C40 0.067(6) 0.072(6) 0.091(7) -0.028(5) 0.048(5) -0.021(5)
C41 0.045(4) 0.046(4) 0.058(5) -0.028(4) -0.015(4) 0.007(3)

loop_
_atom_type_symbol
_atom_type_description
_atom_type_scat_dispersion_real
_atom_type_scat_dispersion_imag
_atom_type_scat_source
C C 0.0033 0.0016 'International Tables Vol C Tables 4.2.6.8 and 6.1.1.4'
H H 0.0000 0.0000 'International Tables Vol C Tables 4.2.6.8 and 6.1.1.4'
O O 0.0106 0.0060 'International Tables Vol C Tables 4.2.6.8 and 6.1.1.4'
S S 0.1246 0.1234 'International Tables Vol C Tables 4.2.6.8 and 6.1.1.4'
Tb Tb -0.1723 4.1537 'International Tables Vol C Tables 4.2.6.8 and 6.1.1.4'
Cl Cl 0.1484 0.1585 'International Tables Vol C Tables 4.2.6.8 and 6.1.1.4'

loop_
_geom_angle_atom_site_label_1
_geom_angle_atom_site_label_2
_geom_angle_atom_site_label_3
_geom_angle
_geom_angle_site_symmetry_1
_geom_angle_site_symmetry_3
_geom_angle_publ_flag
O4 Tb1 O2 74.03(12) . 2_766 ?
O4 Tb1 O3 135.00(12) . 2_766 ?
O2 Tb1 O3 88.40(12) 2_766 2_766 ?
O4 Tb1 O1 86.30(12) . . ?
O2 Tb1 O1 135.22(11) 2_766 . ?
O3 Tb1 O1 77.65(11) 2_766 . ?
O4 Tb1 O7 141.20(12) . . ?
O2 Tb1 O7 141.76(12) 2_766 . ?
O3 Tb1 O7 73.74(12) 2_766 . ?
O1 Tb1 O7 74.39(12) . . ?
O4 Tb1 O5 68.24(9) . . ?
O2 Tb1 O5 69.08(8) 2_766 . ?
O3 Tb1 O5 66.80(8) 2_766 . ?
O1 Tb1 O5 66.29(8) . . ?
O7 Tb1 O5 128.64(9) . . ?
O4 Tb1 Cl2 82.11(10) . . ?
O2 Tb1 Cl2 81.24(10) 2_766 . ?
O3 Tb1 Cl2 136.60(9) 2_766 . ?
O1 Tb1 Cl2 136.14(10) . . ?
O7 Tb1 Cl2 88.92(11) . . ?
O5 Tb1 Cl2 142.44(6) . . ?
O4 Tb1 S1 68.92(9) . . ?
O2 Tb1 S1 134.08(9) 2_766 . ?
O3 Tb1 S1 137.30(9) 2_766 . ?
O1 Tb1 S1 68.48(9) . . ?
O7 Tb1 S1 72.71(9) . . ?
O5 Tb1 S1 118.13(3) . . ?
Cl2 Tb1 S1 67.86(6) . . ?
O4 Tb1 S3 135.45(9) . 2_766 ?
O2 Tb1 S3 68.93(9) 2_766 2_766 ?
O3 Tb1 S3 68.17(8) 2_766 2_766 ?
O1 Tb1 S3 137.91(9) . 2_766 ?
O7 Tb1 S3 73.04(9) . 2_766 ?
O5 Tb1 S3 117.70(3) . 2_766 ?
Cl2 Tb1 S3 68.77(6) . 2_766 ?
S1 Tb1 S3 124.17(4) . 2_766 ?
O4 Tb1 Tb2 103.98(9) . . ?
O2 Tb1 Tb2 105.23(8) 2_766 . ?
O3 Tb1 Tb2 40.76(8) 2_766 . ?
O1 Tb1 Tb2 40.89(8) . . ?
O7 Tb1 Tb2 83.12(9) . . ?
O5 Tb1 Tb2 45.521(6) . . ?
Cl2 Tb1 Tb2 172.04(6) . . ?
S1 Tb1 Tb2 109.22(3) . . ?
S3 Tb1 Tb2 108.85(3) 2_766 . ?
O4 Tb1 Tb2 40.69(8) . 2_766 ?
O2 Tb1 Tb2 40.53(8) 2_766 2_766 ?
O3 Tb1 Tb2 101.33(8) 2_766 2_766 ?
O1 Tb1 Tb2 100.58(8) . 2_766 ?
O7 Tb1 Tb2 173.48(9) . 2_766 ?
O5 Tb1 Tb2 44.838(5) . 2_766 ?
Cl2 Tb1 Tb2 97.60(6) . 2_766 ?
S1 Tb1 Tb2 109.61(3) . 2_766 ?
S3 Tb1 Tb2 109.40(3) 2_766 2_766 ?
Tb2 Tb1 Tb2 90.359(8) . 2_766 ?
O3 Tb2 O1 78.28(11) 2_766 . ?
O3 Tb2 O2 135.28(12) 2_766 . ?
O1 Tb2 O2 87.19(12) . . ?
O3 Tb2 O4 86.67(12) 2_766 2_766 ?
O1 Tb2 O4 133.82(12) . 2_766 ?
O2 Tb2 O4 73.48(11) . 2_766 ?
O3 Tb2 O6 138.10(12) 2_766 . ?
O1 Tb2 O6 137.97(12) . . ?
O2 Tb2 O6 77.45(12) . . ?
O4 Tb2 O6 78.79(12) 2_766 . ?
O3 Tb2 O5 66.78(8) 2_766 . ?
O1 Tb2 O5 66.23(8) . . ?
O2 Tb2 O5 68.63(8) . . ?
O4 Tb2 O5 67.70(9) 2_766 . ?
O6 Tb2 O5 137.46(9) . . ?
O3 Tb2 Cl1 77.99(9) 2_766 . ?
O1 Tb2 Cl1 78.60(9) . . ?
O2 Tb2 Cl1 140.21(8) . . ?
O4 Tb2 Cl1 140.38(9) 2_766 . ?
O6 Tb2 Cl1 88.63(9) . . ?
O5 Tb2 Cl1 133.91(3) . . ?
O3 Tb2 S4 68.82(9) 2_766 2_766 ?
O1 Tb2 S4 139.47(8) . 2_766 ?
O2 Tb2 S4 132.99(9) . 2_766 ?
O4 Tb2 S4 68.30(9) 2_766 2_766 ?
O6 Tb2 S4 69.28(9) . 2_766 ?
O5 Tb2 S4 117.71(3) . 2_766 ?
Cl1 Tb2 S4 72.10(4) . 2_766 ?
O3 Tb2 S2 138.50(9) 2_766 . ?
O1 Tb2 S2 68.55(8) . . ?
O2 Tb2 S2 68.48(8) . . ?
O4 Tb2 S2 134.45(9) 2_766 . ?
O6 Tb2 S2 69.42(9) . . ?
O5 Tb2 S2 117.59(3) . . ?
Cl1 Tb2 S2 71.73(4) . . ?
S4 Tb2 S2 124.67(4) 2_766 . ?
O3 Tb2 Tb1 41.13(8) 2_766 . ?
O1 Tb2 Tb1 41.19(8) . . ?
O2 Tb2 Tb1 104.59(8) . . ?
O4 Tb2 Tb1 103.31(9) 2_766 . ?
O6 Tb2 Tb1 177.38(9) . . ?
O5 Tb2 Tb1 45.157(6) . . ?
Cl1 Tb2 Tb1 88.75(3) . . ?
S4 Tb2 Tb1 109.92(3) 2_766 . ?
S2 Tb2 Tb1 109.65(3) . . ?
O3 Tb2 Tb1 100.86(8) 2_766 2_766 ?
O1 Tb2 Tb1 100.09(8) . 2_766 ?
O2 Tb2 Tb1 40.29(8) . 2_766 ?
O4 Tb2 Tb1 40.30(8) 2_766 2_766 ?
O6 Tb2 Tb1 92.98(9) . 2_766 ?
O5 Tb2 Tb1 44.484(6) . 2_766 ?
Cl1 Tb2 Tb1 178.39(3) . 2_766 ?
S4 Tb2 Tb1 108.61(3) 2_766 2_766 ?
S2 Tb2 Tb1 108.72(3) . 2_766 ?
Tb1 Tb2 Tb1 89.641(8) . 2_766 ?
C2 S1 C24 101.9(2) . . ?
C2 S1 Tb1 99.70(18) . . ?
C24 S1 Tb1 98.90(18) . . ?
C8 S2 C6 101.2(2) . . ?
C8 S2 Tb2 99.68(17) . . ?
C6 S2 Tb2 99.25(16) . . ?
C14 S3 C12 100.9(2) . . ?
C14 S3 Tb1 99.85(17) . 2_766 ?
C12 S3 Tb1 98.74(17) . 2_766 ?
C18 S4 C20 100.8(2) . . ?
C18 S4 Tb2 99.14(18) . 2_766 ?
C20 S4 Tb2 99.73(17) . 2_766 ?
C1 O1 Tb2 130.4(3) . . ?
C1 O1 Tb1 130.4(3) . . ?
Tb2 O1 Tb1 97.92(12) . . ?
C7 O2 Tb1 130.5(3) . 2_766 ?
C7 O2 Tb2 130.3(3) . . ?
Tb1 O2 Tb2 99.18(12) 2_766 . ?
C13 O3 Tb2 130.4(3) . 2_766 ?
C13 O3 Tb1 131.0(3) . 2_766 ?
Tb2 O3 Tb1 98.11(12) 2_766 2_766 ?
C19 O4 Tb1 130.0(3) . . ?
C19 O4 Tb2 130.8(3) . 2_766 ?
Tb1 O4 Tb2 99.01(12) . 2_766 ?
Tb1 O5 Tb1 180.0 2_766 . ?
Tb1 O5 Tb2 90.677(8) 2_766 . ?
Tb1 O5 Tb2 89.322(8) . . ?
Tb1 O5 Tb2 89.322(8) 2_766 2_766 ?
Tb1 O5 Tb2 90.679(8) . 2_766 ?
Tb2 O5 Tb2 180.0 . 2_766 ?
C41 O6 Tb2 128.3(4) . . ?
O1 C1 C6 122.6(5) . . ?
O1 C1 C2 122.3(5) . . ?
C6 C1 C2 115.1(4) . . ?
C3 C2 C1 121.6(5) . . ?
C3 C2 S1 119.7(4) . . ?
C1 C2 S1 118.7(4) . . ?
C2 C3 C4 122.6(5) . . ?
C2 C3 H3A 118.7 . . ?
C4 C3 H3A 118.7 . . ?
C5 C4 C3 116.7(5) . . ?
C5 C4 C25 123.4(5) . . ?
C3 C4 C25 119.9(5) . . ?
C4 C5 C6 121.7(5) . . ?
C4 C5 H5A 119.1 . . ?
C6 C5 H5A 119.1 . . ?
C5 C6 C1 122.2(5) . . ?
C5 C6 S2 119.2(4) . . ?
C1 C6 S2 118.6(4) . . ?
O2 C7 C8 122.5(4) . . ?
O2 C7 C12 121.8(5) . . ?
C8 C7 C12 115.7(4) . . ?
C9 C8 C7 121.6(5) . . ?
C9 C8 S2 119.6(4) . . ?
C7 C8 S2 118.8(4) . . ?
C10 C9 C8 122.4(5) . . ?
C10 C9 H9A 118.8 . . ?
C8 C9 H9A 118.8 . . ?
C9 C10 C11 116.7(5) . . ?
C9 C10 C26 121.7(6) . . ?
C11 C10 C26 121.6(5) . . ?
C10 C11 C12 122.5(5) . . ?
C10 C11 H11A 118.7 . . ?
C12 C11 H11A 118.7 . . ?
C11 C12 C7 121.0(5) . . ?
C11 C12 S3 119.2(4) . . ?
C7 C12 S3 119.7(4) . . ?
O3 C13 C18 122.2(5) . . ?
O3 C13 C14 121.8(5) . . ?
C18 C13 C14 116.0(5) . . ?
C15 C14 C13 120.9(5) . . ?
C15 C14 S3 120.1(4) . . ?
C13 C14 S3 119.0(4) . . ?
C16 C15 C14 123.0(5) . . ?
C16 C15 H15A 118.5 . . ?
C14 C15 H15A 118.5 . . ?
C15 C16 C17 116.2(5) . . ?
C15 C16 C27 123.9(5) . . ?
C17 C16 C27 119.9(5) . . ?
C16 C17 C18 122.6(5) . . ?
C16 C17 H17A 118.7 . . ?
C18 C17 H17A 118.7 . . ?
C17 C18 C13 121.4(5) . . ?
C17 C18 S4 119.5(4) . . ?
C13 C18 S4 119.2(4) . . ?
O4 C19 C24 122.5(5) . . ?
O4 C19 C20 121.7(5) . . ?
C24 C19 C20 115.8(5) . . ?
C21 C20 C19 121.3(5) . . ?
C21 C20 S4 119.6(4) . . ?
C19 C20 S4 119.1(4) . . ?
C20 C21 C22 122.6(5) . . ?
C20 C21 H21A 118.7 . . ?
C22 C21 H21A 118.7 . . ?
C23 C22 C21 116.3(5) . . ?
C23 C22 C28 123.2(5) . . ?
C21 C22 C28 120.4(5) . . ?
C22 C23 C24 122.7(5) . . ?
C22 C23 H23A 118.7 . . ?
C24 C23 H23A 118.7 . . ?
C23 C24 C19 121.3(5) . . ?
C23 C24 S1 119.5(4) . . ?
C19 C24 S1 119.1(4) . . ?
C31 C25 C30 107.9(6) . . ?
C31 C25 C4 112.0(5) . . ?
C30 C25 C4 110.1(5) . . ?
C31 C25 C29 110.6(7) . . ?
C30 C25 C29 107.5(6) . . ?
C4 C25 C29 108.6(5) . . ?
C33' C26 C32 119.7(12) . . ?
C33' C26 C34 65.9(12) . . ?
C32 C26 C34 119.2(9) . . ?
C33' C26 C10 117.1(10) . . ?
C32 C26 C10 115.7(8) . . ?
C34 C26 C10 109.4(7) . . ?
C33' C26 C32' 112.2(14) . . ?
C32 C26 C32' 23.8(11) . . ?
C34 C26 C32' 139.9(10) . . ?
C10 C26 C32' 106.3(9) . . ?
C33' C26 C34' 114.3(13) . . ?
C32 C26 C34' 75.0(11) . . ?
C34 C26 C34' 54.1(10) . . ?
C10 C26 C34' 106.5(8) . . ?
C32' C26 C34' 98.6(13) . . ?
C33' C26 C33 34.8(10) . . ?
C32 C26 C33 103.9(10) . . ?
C34 C26 C33 100.7(9) . . ?
C10 C26 C33 105.7(6) . . ?
C32' C26 C33 86.3(12) . . ?
C34' C26 C33 144.5(9) . . ?
C35 C27 C36 109.3(6) . . ?
C35 C27 C16 112.1(5) . . ?
C36 C27 C16 109.6(5) . . ?
C35 C27 C37 108.2(6) . . ?
C36 C27 C37 108.2(6) . . ?
C16 C27 C37 109.4(5) . . ?
C39 C28 C38 111.0(7) . . ?
C39 C28 C40 109.0(8) . . ?
C38 C28 C40 105.8(7) . . ?
C39 C28 C22 110.2(6) . . ?
C38 C28 C22 111.8(5) . . ?
C40 C28 C22 109.0(5) . . ?
C25 C29 H29A 109.5 . . ?
C25 C29 H29B 109.5 . . ?
H29A C29 H29B 109.5 . . ?
C25 C29 H29C 109.5 . . ?
H29A C29 H29C 109.5 . . ?
H29B C29 H29C 109.5 . . ?
C25 C30 H30A 109.5 . . ?
C25 C30 H30B 109.5 . . ?
H30A C30 H30B 109.5 . . ?
C25 C30 H30C 109.5 . . ?
H30A C30 H30C 109.5 . . ?
H30B C30 H30C 109.5 . . ?
C25 C31 H31A 109.5 . . ?
C25 C31 H31B 109.5 . . ?
H31A C31 H31B 109.5 . . ?
C25 C31 H31C 109.5 . . ?
H31A C31 H31C 109.5 . . ?
H31B C31 H31C 109.5 . . ?
C26 C32 H32A 109.5 . . ?
C26 C32 H32B 109.5 . . ?
H32A C32 H32B 109.5 . . ?
C26 C32 H32C 109.5 . . ?
H32A C32 H32C 109.5 . . ?
H32B C32 H32C 109.5 . . ?
C26 C33 H33A 109.5 . . ?
C26 C33 H33B 109.5 . . ?
H33A C33 H33B 109.5 . . ?
C26 C33 H33C 109.5 . . ?
H33A C33 H33C 109.5 . . ?
H33B C33 H33C 109.5 . . ?
C26 C34 H34A 109.5 . . ?
C26 C34 H34B 109.5 . . ?
H34A C34 H34B 109.5 . . ?
C26 C34 H34C 109.5 . . ?
H34A C34 H34C 109.5 . . ?
H34B C34 H34C 109.5 . . ?
C26 C32' H32D 109.5 . . ?
C26 C32' H32E 109.5 . . ?
H32D C32' H32E 109.5 . . ?
C26 C32' H32F 109.5 . . ?
H32D C32' H32F 109.5 . . ?
H32E C32' H32F 109.5 . . ?
C26 C33' H33D 109.5 . . ?
C26 C33' H33E 109.5 . . ?
H33D C33' H33E 109.5 . . ?
C26 C33' H33F 109.5 . . ?
H33D C33' H33F 109.5 . . ?
H33E C33' H33F 109.5 . . ?
C26 C34' H34D 109.5 . . ?
C26 C34' H34E 109.5 . . ?
H34D C34' H34E 109.5 . . ?
C26 C34' H34F 109.5 . . ?
H34D C34' H34F 109.5 . . ?
H34E C34' H34F 109.5 . . ?
C27 C35 H35A 109.5 . . ?
C27 C35 H35B 109.5 . . ?
H35A C35 H35B 109.5 . . ?
C27 C35 H35C 109.5 . . ?
H35A C35 H35C 109.5 . . ?
H35B C35 H35C 109.5 . . ?
C27 C36 H36A 109.5 . . ?
C27 C36 H36B 109.5 . . ?
H36A C36 H36B 109.5 . . ?
C27 C36 H36C 109.5 . . ?
H36A C36 H36C 109.5 . . ?
H36B C36 H36C 109.5 . . ?
C27 C37 H37A 109.5 . . ?
C27 C37 H37B 109.5 . . ?
H37A C37 H37B 109.5 . . ?
C27 C37 H37C 109.5 . . ?
H37A C37 H37C 109.5 . . ?
H37B C37 H37C 109.5 . . ?
C28 C38 H38A 109.5 . . ?
C28 C38 H38B 109.5 . . ?
H38A C38 H38B 109.5 . . ?
C28 C38 H38C 109.5 . . ?
H38A C38 H38C 109.5 . . ?
H38B C38 H38C 109.5 . . ?
C28 C39 H39A 109.5 . . ?
C28 C39 H39B 109.5 . . ?
H39A C39 H39B 109.5 . . ?
C28 C39 H39C 109.5 . . ?
H39A C39 H39C 109.5 . . ?
H39B C39 H39C 109.5 . . ?
C28 C40 H40A 109.5 . . ?
C28 C40 H40B 109.5 . . ?
H40A C40 H40B 109.5 . . ?
C28 C40 H40C 109.5 . . ?
H40A C40 H40C 109.5 . . ?
H40B C40 H40C 109.5 . . ?
O6 C41 H41A 109.5 . . ?
O6 C41 H41B 109.5 . . ?
H41A C41 H41B 109.5 . . ?
O6 C41 H41C 109.5 . . ?
H41A C41 H41C 109.5 . . ?
H41B C41 H41C 109.5 . . ?

loop_
_geom_bond_atom_site_label_1
_geom_bond_atom_site_label_2
_geom_bond_distance
_geom_bond_site_symmetry_2
_geom_bond_publ_flag
Tb1 O4 2.357(3) . ?
Tb1 O2 2.357(3) 2_766 ?
Tb1 O3 2.363(3) 2_766 ?
Tb1 O1 2.364(3) . ?
Tb1 O7 2.447(4) . ?
Tb1 O5 2.5218(2) . ?
Tb1 Cl2 2.704(3) . ?
Tb1 S1 2.9210(13) . ?
Tb1 S3 2.9317(13) 2_766 ?
Tb1 Tb2 3.5563(4) . ?
Tb1 Tb2 3.5987(3) 2_766 ?
Tb2 O3 2.345(3) 2_766 ?
Tb2 O1 2.350(3) . ?
Tb2 O2 2.369(3) . ?
Tb2 O4 2.375(3) 2_766 ?
Tb2 O6 2.449(4) . ?
Tb2 O5 2.5376(3) . ?
Tb2 Cl1 2.7951(14) . ?
Tb2 S4 2.9203(13) 2_766 ?
Tb2 S2 2.9212(13) . ?
Tb2 Tb1 3.5987(4) 2_766 ?
S1 C2 1.778(5) . ?
S1 C24 1.784(5) . ?
S2 C8 1.783(5) . ?
S2 C6 1.785(5) . ?
S3 C14 1.771(6) . ?
S3 C12 1.781(5) . ?
S3 Tb1 2.9317(13) 2_766 ?
S4 C18 1.778(5) . ?
S4 C20 1.783(5) . ?
S4 Tb2 2.9203(13) 2_766 ?
O1 C1 1.322(6) . ?
O2 C7 1.329(6) . ?
O2 Tb1 2.357(3) 2_766 ?
O3 C13 1.331(6) . ?
O3 Tb2 2.345(3) 2_766 ?
O3 Tb1 2.363(3) 2_766 ?
O4 C19 1.325(6) . ?
O4 Tb2 2.376(3) 2_766 ?
O5 Tb1 2.5218(3) 2_766 ?
O5 Tb2 2.5376(2) 2_766 ?
O6 C41 1.434(7) . ?
C1 C6 1.405(7) . ?
C1 C2 1.417(7) . ?
C2 C3 1.380(7) . ?
C3 C4 1.388(8) . ?
C3 H3A 0.9500 . ?
C4 C5 1.381(8) . ?
C4 C25 1.537(7) . ?
C5 C6 1.395(7) . ?
C5 H5A 0.9500 . ?
C7 C8 1.403(7) . ?
C7 C12 1.417(7) . ?
C8 C9 1.393(7) . ?
C9 C10 1.375(8) . ?
C9 H9A 0.9500 . ?
C10 C11 1.384(8) . ?
C10 C26 1.539(7) . ?
C11 C12 1.391(7) . ?
C11 H11A 0.9500 . ?
C13 C18 1.407(7) . ?
C13 C14 1.414(7) . ?
C14 C15 1.392(7) . ?
C15 C16 1.378(8) . ?
C15 H15A 0.9500 . ?
C16 C17 1.388(8) . ?
C16 C27 1.538(7) . ?
C17 C18 1.389(7) . ?
C17 H17A 0.9500 . ?
C19 C24 1.408(7) . ?
C19 C20 1.413(7) . ?
C20 C21 1.381(7) . ?
C21 C22 1.387(7) . ?
C21 H21A 0.9500 . ?
C22 C23 1.382(8) . ?
C22 C28 1.553(7) . ?
C23 C24 1.383(7) . ?
C23 H23A 0.9500 . ?
C25 C31 1.521(9) . ?
C25 C30 1.525(9) . ?
C25 C29 1.538(10) . ?
C26 C33' 1.35(2) . ?
C26 C32 1.398(19) . ?
C26 C34 1.477(15) . ?
C26 C32' 1.60(3) . ?
C26 C34' 1.62(2) . ?
C26 C33 1.665(17) . ?
C27 C35 1.514(9) . ?
C27 C36 1.520(9) . ?
C27 C37 1.543(9) . ?
C28 C39 1.484(10) . ?
C28 C38 1.500(9) . ?
C28 C40 1.521(11) . ?
C29 H29A 0.9800 . ?
C29 H29B 0.9800 . ?
C29 H29C 0.9800 . ?
C30 H30A 0.9800 . ?
C30 H30B 0.9800 . ?
C30 H30C 0.9800 . ?
C31 H31A 0.9800 . ?
C31 H31B 0.9800 . ?
C31 H31C 0.9800 . ?
C32 H32A 0.9800 . ?
C32 H32B 0.9800 . ?
C32 H32C 0.9800 . ?
C33 H33A 0.9800 . ?
C33 H33B 0.9800 . ?
C33 H33C 0.9800 . ?
C34 H34A 0.9800 . ?
C34 H34B 0.9800 . ?
C34 H34C 0.9800 . ?
C32' H32D 0.9800 . ?
C32' H32E 0.9800 . ?
C32' H32F 0.9800 . ?
C33' H33D 0.9800 . ?
C33' H33E 0.9800 . ?
C33' H33F 0.9800 . ?
C34' H34D 0.9800 . ?
C34' H34E 0.9800 . ?
C34' H34F 0.9800 . ?
C35 H35A 0.9800 . ?
C35 H35B 0.9800 . ?
C35 H35C 0.9800 . ?
C36 H36A 0.9800 . ?
C36 H36B 0.9800 . ?
C36 H36C 0.9800 . ?
C37 H37A 0.9800 . ?
C37 H37B 0.9800 . ?
C37 H37C 0.9800 . ?
C38 H38A 0.9800 . ?
C38 H38B 0.9800 . ?
C38 H38C 0.9800 . ?
C39 H39A 0.9800 . ?
C39 H39B 0.9800 . ?
C39 H39C 0.9800 . ?
C40 H40A 0.9800 . ?
C40 H40B 0.9800 . ?
C40 H40C 0.9800 . ?
C41 H41A 0.9800 . ?
C41 H41B 0.9800 . ?
C41 H41C 0.9800 . ?
O9 C42 1.459(9) . ?
O10 C43 1.445(9) . ?
O11 C44 1.31(3) . ?
O12 C45 1.342(15) . ?
O13 C46 1.45(2) . ?
